data_1552446
loop_
_publ_author_name
'Mo, Xiyu'
'Chen, Zilu'
'Chu, Bo'
'Liu, Dongcheng'
'Liang, Yuning'
'Liang, Fupei'

_publ_section_title
;
 Structure and Anticancer Activities of Four Cu(II) Complexes Bearing
 Tropolone
;
_journal_name_full Metallomics
_journal_paper_doi 10.1039/C9MT00165D
_journal_year 2019
_chemical_formula_moiety 'C34 H26 Cu2 N2 O6'
_chemical_formula_sum 'C34 H26 Cu2 N2 O6'
_chemical_formula_weight 685.65
_space_group_crystal_system triclinic
_space_group_IT_number 2
_space_group_name_Hall '-P 1'
_space_group_name_H-M_alt 'P -1'
_symmetry_space_group_name_Hall '-P 1'
_symmetry_space_group_name_H-M 'P -1'
_atom_sites_solution_hydrogens geom
_audit_creation_method SHELXL-2014/7
_audit_update_record
;
2019-01-27 deposited with the CCDC.    2019-10-17 downloaded from the CCDC.
;
_cell_angle_alpha 90.432(2)
_cell_angle_beta 95.729(2)
_cell_angle_gamma 102.287(2)
_cell_formula_units_Z 2
_cell_length_a 8.0152(11)
_cell_length_b 12.4307(17)
_cell_length_c 14.712(2)
_cell_measurement_reflns_used 8712
_cell_measurement_temperature 296(2)
_cell_measurement_theta_max 26.51
_cell_measurement_theta_min 2.21
_cell_volume 1424.5(3)
_computing_cell_refinement 'SAINT v8.27A (Bruker, 2012)'
_computing_data_collection 'Bruker APEX2'
_computing_data_reduction 'SAINT v8.27A (Bruker, 2012)'
_computing_molecular_graphics 'Bruker SHELXTL'
_computing_publication_material 'Bruker SHELXTL'
_computing_structure_refinement 'SHELXL-2014/7 (Sheldrick, 2014)'
_computing_structure_solution 'XS (Sheldrick, 2008)'
_diffrn_ambient_temperature 296(2)
_diffrn_measured_fraction_theta_full 0.997
_diffrn_measured_fraction_theta_max 0.997
_diffrn_measurement_device_type 'Bruker APEX-II CCD'
_diffrn_measurement_method '\f and \w scans'
_diffrn_radiation_type MoK\a
_diffrn_radiation_wavelength 0.71073
_diffrn_reflns_av_R_equivalents 0.0243
_diffrn_reflns_av_unetI/netI 0.0258
_diffrn_reflns_Laue_measured_fraction_full 0.997
_diffrn_reflns_Laue_measured_fraction_max 0.997
_diffrn_reflns_limit_h_max 9
_diffrn_reflns_limit_h_min -9
_diffrn_reflns_limit_k_max 14
_diffrn_reflns_limit_k_min -14
_diffrn_reflns_limit_l_max 17
_diffrn_reflns_limit_l_min -17
_diffrn_reflns_number 15435
_diffrn_reflns_point_group_measured_fraction_full 0.997
_diffrn_reflns_point_group_measured_fraction_max 0.997
_diffrn_reflns_theta_full 25.015
_diffrn_reflns_theta_max 25.015
_diffrn_reflns_theta_min 1.392
_diffrn_source 'fine-focus sealed tube'
_exptl_absorpt_coefficient_mu 1.545
_exptl_absorpt_correction_T_max 0.723
_exptl_absorpt_correction_T_min 0.655
_exptl_absorpt_correction_type multi-scan
_exptl_absorpt_process_details 'SADABS (Bruker, 1998)'
_exptl_crystal_colour orange
_exptl_crystal_density_diffrn 1.599
_exptl_crystal_description block
_exptl_crystal_F_000 700
_exptl_crystal_size_max 0.280
_exptl_crystal_size_mid 0.250
_exptl_crystal_size_min 0.210
_refine_diff_density_max 0.381
_refine_diff_density_min -0.263
_refine_diff_density_rms 0.059
_refine_ls_extinction_method none
_refine_ls_goodness_of_fit_ref 1.054
_refine_ls_hydrogen_treatment constr
_refine_ls_matrix_type full
_refine_ls_number_parameters 399
_refine_ls_number_reflns 5028
_refine_ls_number_restraints 0
_refine_ls_restrained_S_all 1.054
_refine_ls_R_factor_all 0.0343
_refine_ls_R_factor_gt 0.0285
_refine_ls_shift/su_max 0.001
_refine_ls_shift/su_mean 0.000
_refine_ls_structure_factor_coef Fsqd
_refine_ls_weighting_details 'w=1/[\s^2^(Fo^2^)+(0.0490P)^2^+0.5140P] where P=(Fo^2^+2Fc^2^)/3'
_refine_ls_weighting_scheme calc
_refine_ls_wR_factor_gt 0.0805
_refine_ls_wR_factor_ref 0.0852
_reflns_Friedel_coverage 0.000
_reflns_number_gt 4398
_reflns_number_total 5028
_reflns_threshold_expression 'I > 2\s(I)'
_cod_data_source_file c9mt00165d2.cif
_cod_data_source_block AAAA_CCDC1
_cod_original_cell_volume 1424.4(3)
_cod_database_code 1552446
_shelx_shelxl_version_number 2014/7
_shelx_space_group_comment
;
The symmetry employed for this shelxl refinement is uniquely defined
by the following loop, which should always be used as a source of
symmetry information in preference to the above space-group names.
They are only intended as comments.
;
_shelx_estimated_absorpt_t_min 0.672
_shelx_estimated_absorpt_t_max 0.737

loop_
_space_group_symop_operation_xyz
'x, y, z'
'-x, -y, -z'

loop_
_atom_site_label
_atom_site_type_symbol
_atom_site_fract_x
_atom_site_fract_y
_atom_site_fract_z
_atom_site_U_iso_or_equiv
_atom_site_adp_type
_atom_site_occupancy
_atom_site_site_symmetry_order
_atom_site_calc_flag
_atom_site_refinement_flags_posn
_atom_site_refinement_flags_adp
Cu1 Cu 0.40498(3) 0.07871(2) 0.05494(2) 0.03792(10) Uani 1 1 d . .
Cu2 Cu 0.32201(3) 0.52053(2) 0.44854(2) 0.03782(10) Uani 1 1 d . .
O1 O 0.5311(3) 0.21437(13) 0.00491(11) 0.0515(4) Uani 1 1 d . .
O2 O 0.4676(2) 0.16535(13) 0.16725(11) 0.0471(4) Uani 1 1 d . .
C1 C 0.5879(4) 0.29172(19) 0.06544(16) 0.0490(6) Uani 1 1 d . .
C2 C 0.6878(6) 0.3915(3) 0.0410(2) 0.1024(16) Uani 1 1 d . .
H2 H 0.7123 0.3932 -0.0195 0.123 Uiso 1 1 calc R U
C3 C 0.7564(7) 0.4878(3) 0.0905(3) 0.1149(19) Uani 1 1 d . .
H3 H 0.8208 0.5433 0.0586 0.138 Uiso 1 1 calc R U
C4 C 0.7439(6) 0.5141(2) 0.1799(2) 0.0945(14) Uani 1 1 d . .
H4 H 0.7962 0.5856 0.2002 0.113 Uiso 1 1 calc R U
C5 C 0.6636(5) 0.4474(3) 0.2421(2) 0.0722(9) Uani 1 1 d . .
H5 H 0.6672 0.4801 0.2996 0.087 Uiso 1 1 calc R U
C6 C 0.5774(4) 0.3386(2) 0.23344(18) 0.0537(6) Uani 1 1 d . .
H6 H 0.5341 0.3091 0.2864 0.064 Uiso 1 1 calc R U
C7 C 0.5447(3) 0.26527(19) 0.15760(15) 0.0403(5) Uani 1 1 d . .
C8 C 0.1283(3) -0.09698(18) 0.01422(16) 0.0379(5) Uani 1 1 d . .
C9 C 0.2062(3) -0.07097(18) -0.06761(16) 0.0391(5) Uani 1 1 d . .
O3 O 0.3498(2) 0.00596(12) -0.06396(10) 0.0406(4) Uani 1 1 d . .
C10 C 0.1289(3) -0.1280(2) -0.14729(18) 0.0495(6) Uani 1 1 d . .
H10 H 0.1772 -0.1121 -0.2018 0.059 Uiso 1 1 calc R U
C11 C -0.0223(3) -0.2101(2) -0.14645(19) 0.0549(7) Uani 1 1 d . .
H11 H -0.0717 -0.2477 -0.2007 0.066 Uiso 1 1 calc R U
C12 C -0.0980(3) -0.2357(2) -0.0684(2) 0.0543(7) Uani 1 1 d . .
H12 H -0.1975 -0.2903 -0.0696 0.065 Uiso 1 1 calc R U
C13 C -0.0250(3) -0.17903(19) 0.01412(18) 0.0454(6) Uani 1 1 d . .
C14 C -0.0937(3) -0.1968(2) 0.0987(2) 0.0543(7) Uani 1 1 d . .
H14 H -0.1961 -0.2478 0.1022 0.065 Uiso 1 1 calc R U
C15 C -0.0113(4) -0.1399(2) 0.17474(19) 0.0556(7) Uani 1 1 d . .
H15 H -0.0561 -0.1536 0.2305 0.067 Uiso 1 1 calc R U
C16 C 0.1416(3) -0.06006(19) 0.17071(17) 0.0458(6) Uani 1 1 d . .
N1 N 0.2087(2) -0.03883(14) 0.09182(13) 0.0376(4) Uani 1 1 d . .
C17 C 0.2281(4) 0.0016(2) 0.25620(17) 0.0598(7) Uani 1 1 d . .
H17A H 0.3424 -0.0109 0.2678 0.090 Uiso 1 1 calc R U
H17B H 0.1642 -0.0236 0.3066 0.090 Uiso 1 1 calc R U
H17C H 0.2334 0.0789 0.2491 0.090 Uiso 1 1 calc R U
O4 O 0.1993(2) 0.45684(13) 0.54985(10) 0.0433(4) Uani 1 1 d . .
O5 O 0.1354(2) 0.41990(14) 0.37831(11) 0.0465(4) Uani 1 1 d . .
C18 C 0.0715(3) 0.37786(17) 0.52571(16) 0.0384(5) Uani 1 1 d . .
C19 C -0.0190(3) 0.3192(2) 0.59293(18) 0.0486(6) Uani 1 1 d . .
H19 H 0.0198 0.3446 0.6525 0.058 Uiso 1 1 calc R U
C20 C -0.1565(4) 0.2297(2) 0.5853(2) 0.0551(7) Uani 1 1 d . .
H20 H -0.1921 0.2027 0.6406 0.066 Uiso 1 1 calc R U
C21 C -0.2485(3) 0.1745(2) 0.5088(2) 0.0580(7) Uani 1 1 d . .
H21 H -0.3361 0.1148 0.5187 0.070 Uiso 1 1 calc R U
C22 C -0.2251(3) 0.1979(2) 0.4192(2) 0.0579(7) Uani 1 1 d . .
H22 H -0.3026 0.1533 0.3760 0.070 Uiso 1 1 calc R U
C23 C -0.1027(3) 0.2783(2) 0.38358(19) 0.0503(6) Uani 1 1 d . .
H23 H -0.1125 0.2797 0.3201 0.060 Uiso 1 1 calc R U
C24 C 0.0322(3) 0.35723(18) 0.42696(16) 0.0392(5) Uani 1 1 d . .
O6 O 0.4949(2) 0.61344(12) 0.53140(10) 0.0400(4) Uani 1 1 d . .
C25 C 0.5347(3) 0.71195(17) 0.39610(16) 0.0394(5) Uani 1 1 d . .
C26 C 0.5727(3) 0.70344(17) 0.49191(16) 0.0373(5) Uani 1 1 d . .
C27 C 0.6870(3) 0.78914(18) 0.53906(18) 0.0451(5) Uani 1 1 d . .
H27 H 0.7130 0.7852 0.6018 0.054 Uiso 1 1 calc R U
C28 C 0.7646(3) 0.8826(2) 0.4931(2) 0.0538(7) Uani 1 1 d . .
H28 H 0.8419 0.9392 0.5261 0.065 Uiso 1 1 calc R U
C29 C 0.7293(4) 0.89206(19) 0.4016(2) 0.0552(7) Uani 1 1 d . .
H29 H 0.7824 0.9545 0.3727 0.066 Uiso 1 1 calc R U
C30 C 0.6118(3) 0.80694(19) 0.35033(18) 0.0470(6) Uani 1 1 d . .
C31 C 0.5603(4) 0.8095(2) 0.25561(19) 0.0596(7) Uani 1 1 d . .
H31 H 0.6040 0.8706 0.2224 0.072 Uiso 1 1 calc R U
C32 C 0.4476(4) 0.7230(2) 0.21367(19) 0.0651(8) Uani 1 1 d . .
H32 H 0.4162 0.7248 0.1512 0.078 Uiso 1 1 calc R U
C33 C 0.3760(4) 0.6295(2) 0.26249(17) 0.0558(7) Uani 1 1 d . .
N2 N 0.4193(3) 0.62507(16) 0.35240(13) 0.0418(4) Uani 1 1 d . .
C34 C 0.2536(5) 0.5343(3) 0.2136(2) 0.0863(12) Uani 1 1 d . .
H34A H 0.2831 0.4668 0.2336 0.129 Uiso 1 1 calc R U
H34B H 0.2600 0.5402 0.1490 0.129 Uiso 1 1 calc R U
H34C H 0.1389 0.5349 0.2269 0.129 Uiso 1 1 calc R U

loop_
_atom_site_aniso_label
_atom_site_aniso_U_11
_atom_site_aniso_U_22
_atom_site_aniso_U_33
_atom_site_aniso_U_23
_atom_site_aniso_U_13
_atom_site_aniso_U_12
Cu1 0.04587(17) 0.03140(16) 0.03207(16) -0.00160(11) 0.00494(12) -0.00188(12)
Cu2 0.04401(17) 0.03202(16) 0.03413(16) 0.00135(11) 0.00776(12) -0.00089(12)
O1 0.0810(13) 0.0330(8) 0.0318(8) -0.0023(7) 0.0065(8) -0.0074(8)
O2 0.0574(10) 0.0431(9) 0.0339(8) -0.0025(7) 0.0079(7) -0.0058(8)
C1 0.0717(17) 0.0337(12) 0.0360(12) 0.0002(10) -0.0011(11) 0.0021(11)
C2 0.190(4) 0.0490(17) 0.0395(15) 0.0021(13) 0.007(2) -0.037(2)
C3 0.203(5) 0.0441(17) 0.066(2) 0.0052(16) -0.005(3) -0.036(2)
C4 0.162(4) 0.0376(16) 0.064(2) -0.0103(15) -0.022(2) -0.007(2)
C5 0.104(3) 0.0537(17) 0.0536(17) -0.0211(14) -0.0141(17) 0.0146(17)
C6 0.0646(16) 0.0533(15) 0.0405(13) -0.0095(11) -0.0010(12) 0.0098(13)
C7 0.0446(12) 0.0386(12) 0.0366(12) -0.0015(9) -0.0019(10) 0.0095(10)
C8 0.0380(12) 0.0296(11) 0.0463(13) 0.0009(9) 0.0034(10) 0.0082(9)
C9 0.0386(12) 0.0315(11) 0.0452(12) -0.0024(9) 0.0005(10) 0.0049(9)
O3 0.0449(9) 0.0376(8) 0.0352(8) -0.0046(6) 0.0034(7) 0.0000(7)
C10 0.0523(14) 0.0484(14) 0.0448(13) -0.0093(11) -0.0013(11) 0.0073(12)
C11 0.0499(15) 0.0478(15) 0.0596(16) -0.0152(12) -0.0082(13) 0.0009(12)
C12 0.0431(14) 0.0395(13) 0.0750(19) -0.0065(12) 0.0004(13) 0.0001(11)
C13 0.0398(12) 0.0317(11) 0.0635(15) 0.0022(11) 0.0046(11) 0.0051(10)
C14 0.0488(14) 0.0386(13) 0.0744(18) 0.0108(13) 0.0173(13) 0.0017(11)
C15 0.0634(17) 0.0477(15) 0.0569(16) 0.0125(12) 0.0229(13) 0.0068(13)
C16 0.0559(15) 0.0349(12) 0.0475(13) 0.0071(10) 0.0123(11) 0.0082(11)
N1 0.0431(10) 0.0287(9) 0.0403(10) 0.0029(8) 0.0066(8) 0.0053(8)
C17 0.086(2) 0.0509(15) 0.0373(13) 0.0061(11) 0.0163(13) -0.0027(14)
O4 0.0499(9) 0.0401(8) 0.0354(8) -0.0027(7) 0.0107(7) -0.0030(7)
O5 0.0493(9) 0.0469(9) 0.0370(8) 0.0033(7) 0.0045(7) -0.0041(8)
C18 0.0409(12) 0.0298(11) 0.0464(13) 0.0003(9) 0.0098(10) 0.0090(10)
C19 0.0562(15) 0.0440(13) 0.0455(13) 0.0050(11) 0.0161(11) 0.0055(12)
C20 0.0569(16) 0.0405(13) 0.0714(18) 0.0180(13) 0.0255(14) 0.0090(12)
C21 0.0483(15) 0.0328(13) 0.094(2) 0.0077(13) 0.0206(15) 0.0039(11)
C22 0.0456(14) 0.0400(14) 0.083(2) -0.0091(13) 0.0014(14) 0.0000(11)
C23 0.0476(14) 0.0461(14) 0.0535(15) -0.0047(11) 0.0015(11) 0.0037(11)
C24 0.0420(12) 0.0327(11) 0.0433(12) 0.0023(9) 0.0054(10) 0.0085(10)
O6 0.0475(9) 0.0309(8) 0.0379(8) 0.0001(6) 0.0066(7) -0.0004(7)
C25 0.0433(12) 0.0290(11) 0.0483(13) 0.0022(9) 0.0155(10) 0.0077(9)
C26 0.0397(12) 0.0262(10) 0.0475(13) 0.0008(9) 0.0123(10) 0.0066(9)
C27 0.0479(13) 0.0326(12) 0.0542(14) -0.0048(10) 0.0074(11) 0.0063(10)
C28 0.0539(15) 0.0301(12) 0.0749(19) -0.0066(12) 0.0133(13) 0.0011(11)
C29 0.0603(16) 0.0278(12) 0.0782(19) 0.0074(12) 0.0256(14) 0.0023(11)
C30 0.0529(14) 0.0351(12) 0.0567(15) 0.0082(11) 0.0207(12) 0.0107(11)
C31 0.0757(19) 0.0496(15) 0.0583(16) 0.0198(13) 0.0300(14) 0.0126(14)
C32 0.084(2) 0.0671(19) 0.0393(14) 0.0106(13) 0.0155(14) 0.0014(16)
C33 0.0717(18) 0.0534(15) 0.0394(13) 0.0030(11) 0.0153(12) 0.0028(13)
N2 0.0507(11) 0.0384(10) 0.0355(10) 0.0029(8) 0.0119(8) 0.0047(9)
C34 0.112(3) 0.088(2) 0.0379(15) 0.0001(15) 0.0072(16) -0.026(2)

loop_
_atom_type_symbol
_atom_type_description
_atom_type_scat_dispersion_real
_atom_type_scat_dispersion_imag
_atom_type_scat_source
C C 0.0033 0.0016 'International Tables Vol C Tables 4.2.6.8 and 6.1.1.4'
H H 0.0000 0.0000 'International Tables Vol C Tables 4.2.6.8 and 6.1.1.4'
N N 0.0061 0.0033 'International Tables Vol C Tables 4.2.6.8 and 6.1.1.4'
O O 0.0106 0.0060 'International Tables Vol C Tables 4.2.6.8 and 6.1.1.4'
Cu Cu 0.3201 1.2651 'International Tables Vol C Tables 4.2.6.8 and 6.1.1.4'

loop_
_geom_angle_atom_site_label_1
_geom_angle_atom_site_label_2
_geom_angle_atom_site_label_3
_geom_angle
_geom_angle_site_symmetry_3
O2 Cu1 O3 174.07(6) .
O2 Cu1 O1 81.63(7) .
O3 Cu1 O1 92.58(6) .
O2 Cu1 N1 100.38(7) .
O3 Cu1 N1 84.70(7) .
O1 Cu1 N1 161.01(8) .
O2 Cu1 O3 97.21(7) 2_655
O3 Cu1 O3 84.26(6) 2_655
O1 Cu1 O3 92.92(7) 2_655
N1 Cu1 O3 105.46(6) 2_655
O6 Cu2 O5 173.00(7) .
O6 Cu2 O4 91.19(6) .
O5 Cu2 O4 81.81(7) .
O6 Cu2 N2 84.36(7) .
O5 Cu2 N2 102.41(7) .
O4 Cu2 N2 163.00(7) .
C1 O1 Cu1 113.26(15) .
C7 O2 Cu1 114.66(14) .
O1 C1 C2 119.9(2) .
O1 C1 C7 115.3(2) .
C2 C1 C7 124.8(2) .
C3 C2 C1 131.4(3) .
C3 C2 H2 114.3 .
C1 C2 H2 114.3 .
C4 C3 C2 129.6(4) .
C4 C3 H3 115.2 .
C2 C3 H3 115.2 .
C5 C4 C3 127.1(3) .
C5 C4 H4 116.4 .
C3 C4 H4 116.4 .
C4 C5 C6 130.1(3) .
C4 C5 H5 115.0 .
C6 C5 H5 115.0 .
C5 C6 C7 130.4(3) .
C5 C6 H6 114.8 .
C7 C6 H6 114.8 .
O2 C7 C6 119.0(2) .
O2 C7 C1 114.8(2) .
C6 C7 C1 126.1(2) .
N1 C8 C9 116.5(2) .
N1 C8 C13 122.7(2) .
C9 C8 C13 120.8(2) .
O3 C9 C10 123.3(2) .
O3 C9 C8 118.6(2) .
C10 C9 C8 118.2(2) .
C9 O3 Cu1 111.54(14) .
C9 O3 Cu1 110.00(13) 2_655
Cu1 O3 Cu1 95.74(6) 2_655
C9 C10 C11 120.6(3) .
C9 C10 H10 119.7 .
C11 C10 H10 119.7 .
C12 C11 C10 121.7(2) .
C12 C11 H11 119.1 .
C10 C11 H11 119.1 .
C11 C12 C13 119.7(2) .
C11 C12 H12 120.1 .
C13 C12 H12 120.1 .
C12 C13 C14 124.8(2) .
C12 C13 C8 119.0(2) .
C14 C13 C8 116.2(2) .
C15 C14 C13 120.2(2) .
C15 C14 H14 119.9 .
C13 C14 H14 119.9 .
C14 C15 C16 120.9(2) .
C14 C15 H15 119.5 .
C16 C15 H15 119.5 .
N1 C16 C15 120.8(2) .
N1 C16 C17 119.9(2) .
C15 C16 C17 119.3(2) .
C16 N1 C8 119.1(2) .
C16 N1 Cu1 132.70(16) .
C8 N1 Cu1 107.88(14) .
C16 C17 H17A 109.5 .
C16 C17 H17B 109.5 .
H17A C17 H17B 109.5 .
C16 C17 H17C 109.5 .
H17A C17 H17C 109.5 .
H17B C17 H17C 109.5 .
C18 O4 Cu2 113.78(14) .
C24 O5 Cu2 114.33(14) .
O4 C18 C19 119.3(2) .
O4 C18 C24 115.2(2) .
C19 C18 C24 125.4(2) .
C20 C19 C18 130.7(3) .
C20 C19 H19 114.7 .
C18 C19 H19 114.7 .
C21 C20 C19 130.1(3) .
C21 C20 H20 115.0 .
C19 C20 H20 115.0 .
C22 C21 C20 127.1(2) .
C22 C21 H21 116.5 .
C20 C21 H21 116.5 .
C21 C22 C23 129.5(3) .
C21 C22 H22 115.2 .
C23 C22 H22 115.2 .
C22 C23 C24 130.9(3) .
C22 C23 H23 114.6 .
C24 C23 H23 114.6 .
O5 C24 C23 119.2(2) .
O5 C24 C18 114.5(2) .
C23 C24 C18 126.2(2) .
C26 O6 Cu2 112.17(14) .
N2 C25 C30 123.1(2) .
N2 C25 C26 116.30(19) .
C30 C25 C26 120.6(2) .
O6 C26 C27 123.4(2) .
O6 C26 C25 118.07(19) .
C27 C26 C25 118.5(2) .
C26 C27 C28 120.6(2) .
C26 C27 H27 119.7 .
C28 C27 H27 119.7 .
C29 C28 C27 121.6(2) .
C29 C28 H28 119.2 .
C27 C28 H28 119.2 .
C28 C29 C30 119.9(2) .
C28 C29 H29 120.0 .
C30 C29 H29 120.0 .
C29 C30 C31 124.9(2) .
C29 C30 C25 118.7(2) .
C31 C30 C25 116.3(2) .
C32 C31 C30 119.8(2) .
C32 C31 H31 120.1 .
C30 C31 H31 120.1 .
C31 C32 C33 121.6(3) .
C31 C32 H32 119.2 .
C33 C32 H32 119.2 .
N2 C33 C32 120.3(2) .
N2 C33 C34 119.5(2) .
C32 C33 C34 120.2(2) .
C33 N2 C25 118.9(2) .
C33 N2 Cu2 132.29(18) .
C25 N2 Cu2 108.14(14) .
C33 C34 H34A 109.5 .
C33 C34 H34B 109.5 .
H34A C34 H34B 109.5 .
C33 C34 H34C 109.5 .
H34A C34 H34C 109.5 .
H34B C34 H34C 109.5 .

loop_
_geom_bond_atom_site_label_1
_geom_bond_atom_site_label_2
_geom_bond_distance
_geom_bond_site_symmetry_2
Cu1 O2 1.9286(16) .
Cu1 O3 1.9299(15) .
Cu1 O1 1.9620(16) .
Cu1 N1 2.0268(18) .
Cu1 O3 2.4123(17) 2_655
Cu2 O6 1.9237(15) .
Cu2 O5 1.9354(16) .
Cu2 O4 1.9479(15) .
Cu2 N2 2.0283(19) .
O1 C1 1.282(3) .
O2 C7 1.280(3) .
C1 C2 1.397(4) .
C1 C7 1.455(3) .
C2 C3 1.376(4) .
C2 H2 0.9300 .
C3 C4 1.372(5) .
C3 H3 0.9300 .
C4 C5 1.357(5) .
C4 H4 0.9300 .
C5 C6 1.380(4) .
C5 H5 0.9300 .
C6 C7 1.403(3) .
C6 H6 0.9300 .
C8 N1 1.372(3) .
C8 C9 1.419(3) .
C8 C13 1.420(3) .
C9 O3 1.327(3) .
C9 C10 1.384(3) .
O3 Cu1 2.4123(17) 2_655
C10 C11 1.410(4) .
C10 H10 0.9300 .
C11 C12 1.360(4) .
C11 H11 0.9300 .
C12 C13 1.408(4) .
C12 H12 0.9300 .
C13 C14 1.410(4) .
C14 C15 1.353(4) .
C14 H14 0.9300 .
C15 C16 1.409(4) .
C15 H15 0.9300 .
C16 N1 1.332(3) .
C16 C17 1.495(4) .
C17 H17A 0.9600 .
C17 H17B 0.9600 .
C17 H17C 0.9600 .
O4 C18 1.278(3) .
O5 C24 1.286(3) .
C18 C19 1.402(3) .
C18 C24 1.464(3) .
C19 C20 1.384(4) .
C19 H19 0.9300 .
C20 C21 1.375(4) .
C20 H20 0.9300 .
C21 C22 1.374(4) .
C21 H21 0.9300 .
C22 C23 1.389(4) .
C22 H22 0.9300 .
C23 C24 1.393(3) .
C23 H23 0.9300 .
O6 C26 1.328(3) .
C25 N2 1.371(3) .
C25 C30 1.419(3) .
C25 C26 1.422(3) .
C26 C27 1.379(3) .
C27 C28 1.408(4) .
C27 H27 0.9300 .
C28 C29 1.359(4) .
C28 H28 0.9300 .
C29 C30 1.413(4) .
C29 H29 0.9300 .
C30 C31 1.416(4) .
C31 C32 1.348(4) .
C31 H31 0.9300 .
C32 C33 1.417(4) .
C32 H32 0.9300 .
C33 N2 1.338(3) .
C33 C34 1.494(4) .
C34 H34A 0.9600 .
C34 H34B 0.9600 .
C34 H34C 0.9600 .

loop_
_geom_hbond_atom_site_label_D
_geom_hbond_atom_site_label_H
_geom_hbond_atom_site_label_A
_geom_hbond_distance_DH
_geom_hbond_distance_HA
_geom_hbond_distance_DA
_geom_hbond_angle_DHA
_geom_hbond_site_symmetry_A
C17 H17C O2 0.96 2.40 2.902(3) 112.4 .
C32 H32 O1 0.93 2.47 3.326(3) 152.9 2_665

loop_
_geom_torsion_atom_site_label_1
_geom_torsion_atom_site_label_2
_geom_torsion_atom_site_label_3
_geom_torsion_atom_site_label_4
_geom_torsion
_geom_torsion_site_symmetry_4
Cu1 O1 C1 C2 176.8(3) .
Cu1 O1 C1 C7 -1.5(3) .
O1 C1 C2 C3 176.4(5) .
C7 C1 C2 C3 -5.5(8) .
C1 C2 C3 C4 -0.9(10) .
C2 C3 C4 C5 2.6(10) .
C3 C4 C5 C6 0.8(8) .
C4 C5 C6 C7 -1.2(7) .
Cu1 O2 C7 C6 172.48(18) .
Cu1 O2 C7 C1 -6.5(3) .
C5 C6 C7 O2 176.8(3) .
C5 C6 C7 C1 -4.3(5) .
O1 C1 C7 O2 5.3(3) .
C2 C1 C7 O2 -172.8(3) .
O1 C1 C7 C6 -173.6(2) .
C2 C1 C7 C6 8.3(5) .
N1 C8 C9 O3 0.5(3) .
C13 C8 C9 O3 -179.7(2) .
N1 C8 C9 C10 179.9(2) .
C13 C8 C9 C10 -0.2(3) .
C10 C9 O3 Cu1 173.54(19) .
C8 C9 O3 Cu1 -7.0(2) .
C10 C9 O3 Cu1 -81.5(2) 2_655
C8 C9 O3 Cu1 97.93(19) 2_655
O3 C9 C10 C11 179.0(2) .
C8 C9 C10 C11 -0.4(4) .
C9 C10 C11 C12 0.4(4) .
C10 C11 C12 C13 0.2(4) .
C11 C12 C13 C14 178.6(3) .
C11 C12 C13 C8 -0.8(4) .
N1 C8 C13 C12 -179.3(2) .
C9 C8 C13 C12 0.9(3) .
N1 C8 C13 C14 1.2(3) .
C9 C8 C13 C14 -178.7(2) .
C12 C13 C14 C15 178.3(2) .
C8 C13 C14 C15 -2.2(4) .
C13 C14 C15 C16 1.7(4) .
C14 C15 C16 N1 -0.1(4) .
C14 C15 C16 C17 179.6(3) .
C15 C16 N1 C8 -0.9(3) .
C17 C16 N1 C8 179.4(2) .
C15 C16 N1 Cu1 171.66(18) .
C17 C16 N1 Cu1 -8.0(4) .
C9 C8 N1 C16 -179.8(2) .
C13 C8 N1 C16 0.4(3) .
C9 C8 N1 Cu1 5.9(2) .
C13 C8 N1 Cu1 -173.94(17) .
Cu2 O4 C18 C19 174.87(17) .
Cu2 O4 C18 C24 -5.4(2) .
O4 C18 C19 C20 -177.9(3) .
C24 C18 C19 C20 2.4(4) .
C18 C19 C20 C21 -2.6(5) .
C19 C20 C21 C22 -1.1(5) .
C20 C21 C22 C23 2.4(5) .
C21 C22 C23 C24 0.9(5) .
Cu2 O5 C24 C23 -177.30(17) .
Cu2 O5 C24 C18 2.8(2) .
C22 C23 C24 O5 176.3(3) .
C22 C23 C24 C18 -3.7(4) .
O4 C18 C24 O5 1.8(3) .
C19 C18 C24 O5 -178.5(2) .
O4 C18 C24 C23 -178.1(2) .
C19 C18 C24 C23 1.6(4) .
Cu2 O6 C26 C27 172.22(18) .
Cu2 O6 C26 C25 -7.2(2) .
N2 C25 C26 O6 0.0(3) .
C30 C25 C26 O6 179.0(2) .
N2 C25 C26 C27 -179.5(2) .
C30 C25 C26 C27 -0.5(3) .
O6 C26 C27 C28 -179.7(2) .
C25 C26 C27 C28 -0.3(3) .
C26 C27 C28 C29 0.4(4) .
C27 C28 C29 C30 0.2(4) .
C28 C29 C30 C31 177.5(3) .
C28 C29 C30 C25 -0.9(4) .
N2 C25 C30 C29 -180.0(2) .
C26 C25 C30 C29 1.0(3) .
N2 C25 C30 C31 1.5(3) .
C26 C25 C30 C31 -177.5(2) .
C29 C30 C31 C32 179.7(3) .
C25 C30 C31 C32 -1.9(4) .
C30 C31 C32 C33 1.2(5) .
C31 C32 C33 N2 0.0(5) .
C31 C32 C33 C34 -179.0(3) .
C32 C33 N2 C25 -0.4(4) .
C34 C33 N2 C25 178.6(3) .
C32 C33 N2 Cu2 169.2(2) .
C34 C33 N2 Cu2 -11.8(4) .
C30 C25 N2 C33 -0.3(3) .
C26 C25 N2 C33 178.7(2) .
C30 C25 N2 Cu2 -172.31(18) .
C26 C25 N2 Cu2 6.7(2) .
